data_7000410
loop_
_publ_author_name
'Wang, Rongming'
'Camacho-Fernandez, Miguel A.'
'Xu, Wei'
'Zhang, Jian'
'Li, Lijuan'

_publ_section_title
;
 Neutral and reduced Roussin's red salt ester [Fe2(\m-RS)2(NO)4] (R =
 n-Pr, t-Bu, 6-methyl-2-pyridyl and 4,6-dimethyl-2-pyrimidyl):
 synthesis, X-ray crystal structures, spectroscopic, electrochemical
 and density functional theoretical investigations
;
_journal_issue 5
_journal_name_full 'Dalton Transactions'
_journal_page_first 777
_journal_page_last 786
_journal_paper_doi 10.1039/b810230a
_journal_year 2009
_chemical_formula_sum 'C12 H14 Fe2 N8 O4 S2'
_chemical_formula_weight 510.13
_chemical_name_systematic
;
?
;
_space_group_IT_number 88
_symmetry_cell_setting tetragonal
_symmetry_space_group_name_Hall '-I 4ad'
_symmetry_space_group_name_H-M 'I 41/a :2'
_atom_sites_solution_hydrogens geom
_atom_sites_solution_primary direct
_atom_sites_solution_secondary difmap
_audit_creation_method SHELXL-97
_cell_angle_alpha 90.00
_cell_angle_beta 90.00
_cell_angle_gamma 90.00
_cell_formula_units_Z 8
_cell_length_a 19.9018(1)
_cell_length_b 19.9018(1)
_cell_length_c 10.0627(1)
_cell_measurement_reflns_used 4285
_cell_measurement_temperature 273(2)
_cell_measurement_theta_max 28.02
_cell_measurement_theta_min 2.89
_cell_volume 3985.65(5)
_computing_cell_refinement 'Bruker SMART'
_computing_data_collection 'Bruker SMART'
_computing_data_reduction 'Bruker SAINT'
_computing_molecular_graphics 'Bruker SHELXTL'
_computing_publication_material 'Bruker SHELXTL'
_computing_structure_refinement 'SHELXL-97 (Sheldrick, 1997)'
_computing_structure_solution 'SHELXS-97 (Sheldrick, 1990)'
_diffrn_ambient_temperature 273(2)
_diffrn_measured_fraction_theta_full 1.000
_diffrn_measured_fraction_theta_max 1.000
_diffrn_measurement_device_type 'CCD area detector'
_diffrn_measurement_method 'phi and omega scans'
_diffrn_radiation_monochromator graphite
_diffrn_radiation_source 'fine-focus sealed tube'
_diffrn_radiation_type MoK\a
_diffrn_radiation_wavelength 0.71073
_diffrn_reflns_av_R_equivalents 0.0880
_diffrn_reflns_av_sigmaI/netI 0.0533
_diffrn_reflns_limit_h_max 27
_diffrn_reflns_limit_h_min -22
_diffrn_reflns_limit_k_max 27
_diffrn_reflns_limit_k_min -27
_diffrn_reflns_limit_l_max 13
_diffrn_reflns_limit_l_min -13
_diffrn_reflns_number 17082
_diffrn_reflns_theta_full 29.34
_diffrn_reflns_theta_max 29.34
_diffrn_reflns_theta_min 2.05
_exptl_absorpt_coefficient_mu 1.702
_exptl_absorpt_correction_type none
_exptl_crystal_colour black
_exptl_crystal_density_diffrn 1.700
_exptl_crystal_density_method 'not measured'
_exptl_crystal_description prism
_exptl_crystal_F_000 2064
_exptl_crystal_size_max .17
_exptl_crystal_size_mid .14
_exptl_crystal_size_min .08
_refine_diff_density_max 0.337
_refine_diff_density_min -0.566
_refine_diff_density_rms 0.088
_refine_ls_extinction_method none
_refine_ls_goodness_of_fit_ref 0.917
_refine_ls_hydrogen_treatment constr
_refine_ls_matrix_type full
_refine_ls_number_parameters 127
_refine_ls_number_reflns 2736
_refine_ls_number_restraints 0
_refine_ls_restrained_S_all 0.917
_refine_ls_R_factor_all 0.0510
_refine_ls_R_factor_gt 0.0339
_refine_ls_shift/su_max 0.002
_refine_ls_shift/su_mean 0.000
_refine_ls_structure_factor_coef Fsqd
_refine_ls_weighting_details 'calc w=1/[\s^2^(Fo^2^)+(0.0411P)^2^+0.0000P] where P=(Fo^2^+2Fc^2^)/3'
_refine_ls_weighting_scheme calc
_refine_ls_wR_factor_gt 0.0770
_refine_ls_wR_factor_ref 0.0823
_reflns_number_gt 1925
_reflns_number_total 2736
_reflns_threshold_expression >2sigma(I)
_cod_data_source_file b810230a.txt
_cod_data_source_block 4
_cod_depositor_comments
;
The following automatic conversions were performed:
'_symmetry_cell_setting' value 'Tetragonal' changed to 'tetragonal'
according to '/home/saulius/struct/CIF-dictionaries/cif_core.dic'
dictionary named 'cif_core.dic' version 2.4.1 from 2010-06-29.

Automatic conversion script
Id: cif_fix_enum 1527 2010-12-29 10:47:43Z saulius 
;
_cod_original_sg_symbol_H-M I4(1)/a
_cod_database_code 7000410

loop_
_symmetry_equiv_pos_as_xyz
'x, y, z'
'-x+1/2, -y, z+1/2'
'-y+3/4, x+1/4, z+1/4'
'y+3/4, -x+3/4, z+3/4'
'x+1/2, y+1/2, z+1/2'
'-x+1, -y+1/2, z+1'
'-y+5/4, x+3/4, z+3/4'
'y+5/4, -x+5/4, z+5/4'
'-x, -y, -z'
'x-1/2, y, -z-1/2'
'y-3/4, -x-1/4, -z-1/4'
'-y-3/4, x-3/4, -z-3/4'
'-x+1/2, -y+1/2, -z+1/2'
'x, y+1/2, -z'
'y-1/4, -x+1/4, -z+1/4'
'-y-1/4, x-1/4, -z-1/4'

loop_
_atom_site_label
_atom_site_type_symbol
_atom_site_fract_x
_atom_site_fract_y
_atom_site_fract_z
_atom_site_U_iso_or_equiv
_atom_site_adp_type
_atom_site_occupancy
_atom_site_symmetry_multiplicity
_atom_site_calc_flag
_atom_site_refinement_flags
_atom_site_disorder_assembly
_atom_site_disorder_group
Fe1 Fe 0.939571(13) 0.467756(14) 0.01426(3) 0.03752(11) Uani 1 1 d . . .
S1 S 1.01385(2) 0.45618(2) -0.15630(5) 0.03859(14) Uani 1 1 d . . .
N4 N 0.93091(8) 0.46196(8) -0.36028(18) 0.0408(4) Uani 1 1 d . . .
N3 N 0.98898(8) 0.56374(8) -0.31000(19) 0.0417(4) Uani 1 1 d . . .
C6 C 0.97281(9) 0.50004(10) -0.2906(2) 0.0343(4) Uani 1 1 d . . .
N2 N 0.87084(9) 0.50107(9) -0.05412(19) 0.0465(4) Uani 1 1 d . . .
N1 N 0.93143(9) 0.39359(9) 0.08882(19) 0.0512(5) Uani 1 1 d . . .
C5 C 0.95695(11) 0.59442(10) -0.4113(2) 0.0454(5) Uani 1 1 d . . .
C4 C 0.89906(10) 0.49332(11) -0.4614(2) 0.0443(5) Uani 1 1 d . . .
O1 O 0.91594(11) 0.34257(9) 0.1371(2) 0.0841(6) Uani 1 1 d . . .
O2 O 0.81892(8) 0.51355(10) -0.1017(2) 0.0749(5) Uani 1 1 d . . .
C2 C 0.85338(12) 0.45186(14) -0.5458(3) 0.0644(7) Uani 1 1 d . . .
H2A H 0.8525 0.4066 -0.5130 0.097 Uiso 1 1 calc R . .
H2B H 0.8694 0.4520 -0.6358 0.097 Uiso 1 1 calc R . .
H2C H 0.8088 0.4703 -0.5430 0.097 Uiso 1 1 calc R . .
C1 C 0.91006(11) 0.56061(12) -0.4861(2) 0.0484(5) Uani 1 1 d . . .
H1A H 0.8862 0.5827 -0.5524 0.058 Uiso 1 1 calc R . .
C3 C 0.97587(14) 0.66586(12) -0.4385(3) 0.0692(7) Uani 1 1 d . . .
H3A H 1.0093 0.6800 -0.3757 0.104 Uiso 1 1 calc R . .
H3B H 0.9368 0.6939 -0.4304 0.104 Uiso 1 1 calc R . .
H3C H 0.9936 0.6695 -0.5269 0.104 Uiso 1 1 calc R . .

loop_
_atom_site_aniso_label
_atom_site_aniso_U_11
_atom_site_aniso_U_22
_atom_site_aniso_U_33
_atom_site_aniso_U_23
_atom_site_aniso_U_13
_atom_site_aniso_U_12
Fe1 0.03358(16) 0.04650(18) 0.03248(19) 0.00192(13) -0.00318(12) -0.00317(11)
S1 0.0398(3) 0.0425(3) 0.0335(3) -0.0011(2) -0.0030(2) 0.0050(2)
N4 0.0392(9) 0.0506(10) 0.0325(10) 0.0024(8) -0.0008(8) -0.0059(7)
N3 0.0493(10) 0.0416(9) 0.0343(11) -0.0014(8) -0.0034(8) 0.0001(7)
C6 0.0355(9) 0.0420(10) 0.0253(10) -0.0015(9) 0.0026(8) 0.0034(8)
N2 0.0400(9) 0.0613(11) 0.0380(11) 0.0011(9) -0.0009(8) 0.0014(8)
N1 0.0598(11) 0.0535(11) 0.0402(12) 0.0038(10) -0.0106(9) -0.0152(9)
C5 0.0540(12) 0.0446(11) 0.0375(13) 0.0035(10) 0.0020(11) 0.0049(9)
C4 0.0362(10) 0.0669(14) 0.0298(12) 0.0014(10) 0.0011(9) -0.0053(9)
O1 0.1175(16) 0.0670(11) 0.0679(13) 0.0178(11) -0.0189(12) -0.0397(11)
O2 0.0482(10) 0.1027(14) 0.0739(14) 0.0072(11) -0.0188(10) 0.0151(9)
C2 0.0572(15) 0.0914(19) 0.0446(15) 0.0093(14) -0.0152(12) -0.0234(13)
C1 0.0487(12) 0.0611(13) 0.0355(13) 0.0094(11) -0.0057(10) 0.0046(10)
C3 0.0920(19) 0.0493(14) 0.0663(19) 0.0139(13) -0.0107(16) -0.0039(12)

loop_
_atom_type_symbol
_atom_type_description
_atom_type_scat_dispersion_real
_atom_type_scat_dispersion_imag
_atom_type_scat_source
C C 0.0033 0.0016 'International Tables Vol C Tables 4.2.6.8 and 6.1.1.4'
H H 0.0000 0.0000 'International Tables Vol C Tables 4.2.6.8 and 6.1.1.4'
N N 0.0061 0.0033 'International Tables Vol C Tables 4.2.6.8 and 6.1.1.4'
O O 0.0106 0.0060 'International Tables Vol C Tables 4.2.6.8 and 6.1.1.4'
S S 0.1246 0.1234 'International Tables Vol C Tables 4.2.6.8 and 6.1.1.4'
Fe Fe 0.3463 0.8444 'International Tables Vol C Tables 4.2.6.8 and 6.1.1.4'

loop_
_geom_angle_atom_site_label_1
_geom_angle_atom_site_label_2
_geom_angle_atom_site_label_3
_geom_angle
_geom_angle_site_symmetry_1
_geom_angle_site_symmetry_3
_geom_angle_publ_flag
N1 Fe1 N2 117.30(9) . . ?
N1 Fe1 S1 108.26(7) . . ?
N2 Fe1 S1 105.16(7) . . ?
N1 Fe1 S1 110.25(7) . 9_765 ?
N2 Fe1 S1 109.15(7) . 9_765 ?
S1 Fe1 S1 106.013(19) . 9_765 ?
N1 Fe1 Fe1 123.23(6) . 9_765 ?
N2 Fe1 Fe1 119.34(6) . 9_765 ?
S1 Fe1 Fe1 53.042(16) . 9_765 ?
S1 Fe1 Fe1 52.970(16) 9_765 9_765 ?
C6 S1 Fe1 102.81(6) . . ?
C6 S1 Fe1 109.42(7) . 9_765 ?
Fe1 S1 Fe1 73.987(19) . 9_765 ?
C6 N4 C4 115.38(17) . . ?
C6 N3 C5 115.51(18) . . ?
N3 C6 N4 128.49(18) . . ?
N3 C6 S1 117.66(14) . . ?
N4 C6 S1 113.82(15) . . ?
O2 N2 Fe1 168.75(17) . . ?
O1 N1 Fe1 170.17(19) . . ?
N3 C5 C1 120.88(19) . . ?
N3 C5 C3 116.7(2) . . ?
C1 C5 C3 122.4(2) . . ?
N4 C4 C1 120.66(19) . . ?
N4 C4 C2 117.3(2) . . ?
C1 C4 C2 122.0(2) . . ?
C4 C2 H2A 109.5 . . ?
C4 C2 H2B 109.5 . . ?
H2A C2 H2B 109.5 . . ?
C4 C2 H2C 109.5 . . ?
H2A C2 H2C 109.5 . . ?
H2B C2 H2C 109.5 . . ?
C5 C1 C4 118.9(2) . . ?
C5 C1 H1A 120.5 . . ?
C4 C1 H1A 120.5 . . ?
C5 C3 H3A 109.5 . . ?
C5 C3 H3B 109.5 . . ?
H3A C3 H3B 109.5 . . ?
C5 C3 H3C 109.5 . . ?
H3A C3 H3C 109.5 . . ?
H3B C3 H3C 109.5 . . ?

loop_
_geom_bond_atom_site_label_1
_geom_bond_atom_site_label_2
_geom_bond_distance
_geom_bond_site_symmetry_2
_geom_bond_publ_flag
Fe1 N1 1.6637(19) . ?
Fe1 N2 1.6686(18) . ?
Fe1 S1 2.2768(6) . ?
Fe1 S1 2.2790(6) 9_765 ?
Fe1 Fe1 2.7413(5) 9_765 ?
S1 C6 1.804(2) . ?
S1 Fe1 2.2790(6) 9_765 ?
N4 C6 1.327(2) . ?
N4 C4 1.351(3) . ?
N3 C6 1.322(2) . ?
N3 C5 1.348(3) . ?
N2 O2 1.165(2) . ?
N1 O1 1.167(2) . ?
C5 C1 1.375(3) . ?
C5 C3 1.496(3) . ?
C4 C1 1.380(3) . ?
C4 C2 1.493(3) . ?
C2 H2A 0.9600 . ?
C2 H2B 0.9600 . ?
C2 H2C 0.9600 . ?
C1 H1A 0.9300 . ?
C3 H3A 0.9600 . ?
C3 H3B 0.9600 . ?
C3 H3C 0.9600 . ?
